data_4320053
loop_
_publ_author_name
'Marie C Barret'
'Mary F Mahon'
'Kieran C Molloy'
'Jonathan W Steed'
'Philip Wright'

_publ_section_title
;
 Synthesis and Structural Characterization of Tin(II) and Zinc(II)
 Derivatives of Cyclic \a-Hydroxyketones, Including the Structures of
 Sn(maltol)2, Sn(tropolone)2, Zn(tropolone)2, and Zn(hinokitiol)2
;
_journal_name_full 'Inorganic Chemistry'
_journal_page_first 4384
_journal_page_last 4388
_journal_paper_doi 10.1021/ic0100368
_journal_volume 40
_journal_year 2001
_chemical_formula_sum 'C14 H10 O4 Sn'
_chemical_formula_weight 360.91
_chemical_name_systematic
;

  ?

;
_space_group_IT_number 2
_symmetry_cell_setting triclinic
_symmetry_space_group_name_Hall '-P 1'
_symmetry_space_group_name_H-M 'P -1'
_atom_sites_solution_hydrogens geom
_atom_sites_solution_primary direct
_atom_sites_solution_secondary difmap
_audit_creation_method SHELXL-97
_cell_angle_alpha 78.140(6)
_cell_angle_beta 84.493(6)
_cell_angle_gamma 74.096(5)
_cell_formula_units_Z 2
_cell_length_a 7.4934(7)
_cell_length_b 7.5027(10)
_cell_length_c 12.026(2)
_cell_measurement_temperature 120(2)
_cell_volume 635.78(15)
_computing_cell_refinement DENZO-SMN
_computing_data_collection 'Nonius Collect'
_computing_data_reduction DENZO-SMN
_computing_molecular_graphics 'XSeed (Barbour, 1999)'
_computing_structure_refinement 'SHELXL-97 (Sheldrick, 1997)'
_computing_structure_solution 'SHELXS-97 (Sheldrick, 1990)'
_diffrn_ambient_temperature 120(2)
_diffrn_measured_fraction_theta_full 0.985
_diffrn_measured_fraction_theta_max 0.985
_diffrn_measurement_device_type KappaCCD
_diffrn_measurement_method '2o phi + omega frames'
_diffrn_radiation_monochromator graphite
_diffrn_radiation_source 'fine-focus sealed tube'
_diffrn_radiation_type MoK\a
_diffrn_radiation_wavelength 0.71070
_diffrn_reflns_av_R_equivalents 0.0989
_diffrn_reflns_av_sigmaI/netI 0.1027
_diffrn_reflns_limit_h_max 8
_diffrn_reflns_limit_h_min -8
_diffrn_reflns_limit_k_max 8
_diffrn_reflns_limit_k_min -8
_diffrn_reflns_limit_l_max 13
_diffrn_reflns_limit_l_min -14
_diffrn_reflns_number 3801
_diffrn_reflns_theta_full 24.99
_diffrn_reflns_theta_max 24.99
_diffrn_reflns_theta_min 2.83
_diffrn_standards_decay_% 0
_exptl_absorpt_coefficient_mu 2.016
_exptl_absorpt_correction_T_max 0.8239
_exptl_absorpt_correction_T_min 0.2955
_exptl_absorpt_correction_type Scalepack
_exptl_crystal_colour yellow
_exptl_crystal_density_diffrn 1.885
_exptl_crystal_density_method 'not measured'
_exptl_crystal_description plate
_exptl_crystal_F_000 352
_exptl_crystal_size_max 0.80
_exptl_crystal_size_mid 0.80
_exptl_crystal_size_min 0.10
_refine_diff_density_max 4.926
_refine_diff_density_min -3.096
_refine_diff_density_rms 0.374
_refine_ls_extinction_coef 0.055(11)
_refine_ls_extinction_expression Fc^*^=kFc[1+0.001xFc^2^\l^3^/sin(2\q)]^-1/4^
_refine_ls_extinction_method SHELXL
_refine_ls_goodness_of_fit_ref 1.109
_refine_ls_hydrogen_treatment mixed
_refine_ls_matrix_type full
_refine_ls_number_parameters 173
_refine_ls_number_reflns 2192
_refine_ls_number_restraints 0
_refine_ls_restrained_S_all 1.109
_refine_ls_R_factor_all 0.1044
_refine_ls_R_factor_gt 0.0987
_refine_ls_shift/su_max 0.000
_refine_ls_shift/su_mean 0.000
_refine_ls_structure_factor_coef Fsqd
_refine_ls_weighting_details 'calc w=1/[\s^2^(Fo^2^)+(0.1255P)^2^+18.9022P] where P=(Fo^2^+2Fc^2^)/3'
_refine_ls_weighting_scheme calc
_refine_ls_wR_factor_gt 0.2524
_refine_ls_wR_factor_ref 0.2550
_reflns_number_gt 2080
_reflns_number_total 2192
_reflns_threshold_expression >2sigma(I)
_cod_data_source_file ic0100368_4.cif
_cod_data_source_block molloy_compound7
_cod_original_cell_volume 635.80(15)
_cod_database_code 4320053

loop_
_symmetry_equiv_pos_as_xyz
'x, y, z'
'-x, -y, -z'

loop_
_atom_site_label
_atom_site_type_symbol
_atom_site_fract_x
_atom_site_fract_y
_atom_site_fract_z
_atom_site_U_iso_or_equiv
_atom_site_adp_type
_atom_site_occupancy
_atom_site_symmetry_multiplicity
_atom_site_calc_flag
_atom_site_refinement_flags
_atom_site_disorder_assembly
_atom_site_disorder_group
Sn1 Sn 0.10783(12) 0.06153(12) 0.28004(7) 0.0235(6) Uani 1 1 d . . .
O4 O 0.0875(13) -0.1919(14) 0.2328(8) 0.026(2) Uani 1 1 d . . .
O3 O 0.2057(14) 0.0696(14) 0.0974(8) 0.028(2) Uani 1 1 d . . .
O2 O 0.1732(12) -0.1372(14) 0.4481(8) 0.027(2) Uani 1 1 d . . .
C3 C 0.399(2) -0.3183(18) 0.5780(12) 0.026(3) Uani 1 1 d . . .
H3 H 0.2981 -0.3463 0.6261 0.031 Uiso 1 1 calc R . .
C11 C 0.220(2) -0.4824(19) 0.0102(13) 0.030(3) Uani 1 1 d . . .
H11 H 0.2039 -0.6047 0.0137 0.036 Uiso 1 1 calc R . .
C5 C 0.7436(19) -0.387(2) 0.5780(12) 0.028(3) Uani 1 1 d . . .
H5 H 0.8448 -0.4523 0.6253 0.034 Uiso 1 1 calc R . .
C10 C 0.151(2) -0.401(2) 0.1062(12) 0.029(3) Uani 1 1 d . . .
H10 H 0.0926 -0.4762 0.1631 0.035 Uiso 1 1 calc R . .
C8 C 0.2230(18) -0.0784(18) 0.0589(10) 0.021(3) Uani 1 1 d . . .
C14 C 0.312(2) -0.093(2) -0.0518(12) 0.028(3) Uani 1 1 d . . .
H14 H 0.3550 0.0139 -0.0878 0.033 Uiso 1 1 calc R . .
C7 C 0.6722(19) -0.180(2) 0.3885(11) 0.025(3) Uani 1 1 d . . .
H7 H 0.7358 -0.1256 0.3240 0.030 Uiso 1 1 calc R . .
C4 C 0.570(2) -0.4009(19) 0.6225(11) 0.025(3) Uani 1 1 d . . .
H4 H 0.5697 -0.4796 0.6952 0.030 Uiso 1 1 calc R . .
C2 C 0.3461(17) -0.1969(19) 0.4714(11) 0.022(3) Uani 1 1 d . . .
C6 C 0.7873(18) -0.292(2) 0.4742(12) 0.025(3) Uani 1 1 d . . .
H6 H 0.9162 -0.3037 0.4581 0.030 Uiso 1 1 calc R . .
C1 C 0.477(2) -0.134(2) 0.3799(12) 0.027(3) Uani 1 1 d . . .
C9 C 0.1536(17) -0.2306(19) 0.1331(11) 0.021(3) Uani 1 1 d . . .
C12 C 0.307(2) -0.4122(19) -0.0867(12) 0.027(3) Uani 1 1 d . . .
H12 H 0.3439 -0.4913 -0.1417 0.032 Uiso 1 1 calc R . .
C13 C 0.347(2) -0.235(2) -0.1151(13) 0.031(3) Uani 1 1 d . . .
H13 H 0.4072 -0.2090 -0.1877 0.037 Uiso 1 1 calc R . .
O1 O 0.4035(13) -0.0288(13) 0.2899(8) 0.027(2) Uani 1 1 d . . .

loop_
_atom_site_aniso_label
_atom_site_aniso_U_11
_atom_site_aniso_U_22
_atom_site_aniso_U_33
_atom_site_aniso_U_23
_atom_site_aniso_U_13
_atom_site_aniso_U_12
Sn1 0.0204(7) 0.0210(7) 0.0287(7) -0.0054(4) -0.0006(4) -0.0044(4)
O4 0.022(5) 0.027(5) 0.029(5) -0.003(4) -0.001(4) -0.008(4)
O3 0.028(5) 0.029(5) 0.030(5) -0.001(4) -0.001(4) -0.014(4)
O2 0.015(5) 0.034(5) 0.029(5) -0.002(4) -0.003(4) -0.005(4)
C3 0.030(7) 0.014(6) 0.030(7) -0.012(5) 0.016(6) 0.001(5)
C11 0.045(9) 0.010(6) 0.039(8) -0.002(5) -0.010(6) -0.013(6)
C5 0.021(7) 0.033(8) 0.030(7) -0.012(6) -0.005(5) 0.001(6)
C10 0.030(7) 0.023(7) 0.034(7) 0.001(6) -0.004(6) -0.012(6)
C8 0.025(7) 0.020(6) 0.019(6) 0.000(5) -0.005(5) -0.007(5)
C14 0.027(7) 0.029(7) 0.026(7) -0.002(6) 0.003(5) -0.010(6)
C7 0.026(7) 0.026(7) 0.023(6) -0.001(5) -0.003(5) -0.010(5)
C4 0.035(8) 0.019(6) 0.022(6) -0.004(5) -0.004(5) -0.005(6)
C2 0.012(6) 0.024(6) 0.031(7) -0.010(5) 0.006(5) -0.002(5)
C6 0.013(6) 0.026(7) 0.039(7) -0.012(6) 0.007(5) -0.007(5)
C1 0.036(8) 0.026(7) 0.029(7) -0.014(6) 0.007(6) -0.020(6)
C9 0.014(6) 0.023(6) 0.027(6) -0.009(5) 0.001(5) -0.006(5)
C12 0.035(8) 0.015(6) 0.029(7) -0.004(5) -0.008(6) -0.001(5)
C13 0.026(7) 0.031(8) 0.031(7) -0.002(6) -0.001(6) -0.004(6)
O1 0.022(5) 0.024(5) 0.031(5) 0.005(4) -0.002(4) -0.008(4)

loop_
_atom_type_symbol
_atom_type_description
_atom_type_scat_dispersion_real
_atom_type_scat_dispersion_imag
_atom_type_scat_source
C C 0.0033 0.0016 'International Tables Vol C Tables 4.2.6.8 and 6.1.1.4'
H H 0.0000 0.0000 'International Tables Vol C Tables 4.2.6.8 and 6.1.1.4'
O O 0.0106 0.0060 'International Tables Vol C Tables 4.2.6.8 and 6.1.1.4'
Sn Sn -0.6537 1.4246 'International Tables Vol C Tables 4.2.6.8 and 6.1.1.4'

loop_
_geom_angle_atom_site_label_1
_geom_angle_atom_site_label_2
_geom_angle_atom_site_label_3
_geom_angle
_geom_angle_site_symmetry_1
_geom_angle_site_symmetry_3
_geom_angle_publ_flag
O1 Sn1 O4 94.2(4) . . ?
O1 Sn1 O3 77.1(4) . . ?
O4 Sn1 O3 72.0(3) . . ?
O1 Sn1 O2 72.5(3) . . ?
O4 Sn1 O2 81.1(4) . . ?
O3 Sn1 O2 137.4(4) . . ?
C9 O4 Sn1 120.0(8) . . ?
C8 O3 Sn1 116.5(8) . . ?
C2 O2 Sn1 116.0(8) . . ?
C4 C3 C2 130.9(12) . . ?
C12 C11 C10 129.5(13) . . ?
C6 C5 C4 127.8(13) . . ?
C9 C10 C11 131.9(13) . . ?
O3 C8 C14 119.1(12) . . ?
O3 C8 C9 117.0(11) . . ?
C14 C8 C9 123.9(12) . . ?
C13 C14 C8 131.6(13) . . ?
C6 C7 C1 131.5(13) . . ?
C3 C4 C5 130.0(13) . . ?
O2 C2 C3 119.5(12) . . ?
O2 C2 C1 115.1(12) . . ?
C3 C2 C1 125.3(12) . . ?
C5 C6 C7 129.9(13) . . ?
O1 C1 C7 119.5(12) . . ?
O1 C1 C2 116.0(13) . . ?
C7 C1 C2 124.5(13) . . ?
O4 C9 C10 119.7(12) . . ?
O4 C9 C8 113.7(11) . . ?
C10 C9 C8 126.6(12) . . ?
C11 C12 C13 127.4(13) . . ?
C14 C13 C12 129.0(14) . . ?
C1 O1 Sn1 120.2(8) . . ?

loop_
_geom_bond_atom_site_label_1
_geom_bond_atom_site_label_2
_geom_bond_distance
_geom_bond_site_symmetry_2
_geom_bond_publ_flag
Sn1 O1 2.140(9) . ?
Sn1 O4 2.140(10) . ?
Sn1 O3 2.242(10) . ?
Sn1 O2 2.258(10) . ?
O4 C9 1.311(16) . ?
O3 C8 1.259(17) . ?
O2 C2 1.287(16) . ?
C3 C4 1.37(2) . ?
C3 C2 1.43(2) . ?
C11 C12 1.36(2) . ?
C11 C10 1.41(2) . ?
C5 C6 1.36(2) . ?
C5 C4 1.38(2) . ?
C10 C9 1.38(2) . ?
C8 C14 1.443(19) . ?
C8 C9 1.479(18) . ?
C14 C13 1.39(2) . ?
C7 C6 1.39(2) . ?
C7 C1 1.42(2) . ?
C2 C1 1.495(18) . ?
C1 O1 1.274(18) . ?
C12 C13 1.41(2) . ?

loop_
_geom_torsion_atom_site_label_1
_geom_torsion_atom_site_label_2
_geom_torsion_atom_site_label_3
_geom_torsion_atom_site_label_4
_geom_torsion
_geom_torsion_site_symmetry_1
_geom_torsion_site_symmetry_2
_geom_torsion_site_symmetry_3
_geom_torsion_site_symmetry_4
_geom_torsion_publ_flag
O1 Sn1 O4 C9 -68.2(9) . . . . ?
O3 Sn1 O4 C9 6.7(9) . . . . ?
O2 Sn1 O4 C9 -139.7(9) . . . . ?
O1 Sn1 O3 C8 91.1(9) . . . . ?
O4 Sn1 O3 C8 -7.7(9) . . . . ?
O2 Sn1 O3 C8 46.0(11) . . . . ?
O1 Sn1 O2 C2 4.0(9) . . . . ?
O4 Sn1 O2 C2 101.3(9) . . . . ?
O3 Sn1 O2 C2 50.4(11) . . . . ?
C12 C11 C10 C9 -2(3) . . . . ?
Sn1 O3 C8 C14 -170.4(9) . . . . ?
Sn1 O3 C8 C9 7.9(14) . . . . ?
O3 C8 C14 C13 -178.9(15) . . . . ?
C9 C8 C14 C13 3(2) . . . . ?
C2 C3 C4 C5 2(2) . . . . ?
C6 C5 C4 C3 -3(2) . . . . ?
Sn1 O2 C2 C3 177.9(9) . . . . ?
Sn1 O2 C2 C1 -3.5(14) . . . . ?
C4 C3 C2 O2 179.5(14) . . . . ?
C4 C3 C2 C1 1(2) . . . . ?
C4 C5 C6 C7 2(3) . . . . ?
C1 C7 C6 C5 -2(3) . . . . ?
C6 C7 C1 O1 -179.0(14) . . . . ?
C6 C7 C1 C2 2(2) . . . . ?
O2 C2 C1 O1 0.1(18) . . . . ?
C3 C2 C1 O1 178.6(12) . . . . ?
O2 C2 C1 C7 178.9(12) . . . . ?
C3 C2 C1 C7 -3(2) . . . . ?
Sn1 O4 C9 C10 175.6(9) . . . . ?
Sn1 O4 C9 C8 -5.1(14) . . . . ?
C11 C10 C9 O4 -176.2(14) . . . . ?
C11 C10 C9 C8 5(2) . . . . ?
O3 C8 C9 O4 -2.1(17) . . . . ?
C14 C8 C9 O4 176.0(12) . . . . ?
O3 C8 C9 C10 177.1(13) . . . . ?
C14 C8 C9 C10 -5(2) . . . . ?
C10 C11 C12 C13 -1(3) . . . . ?
C8 C14 C13 C12 -1(3) . . . . ?
C11 C12 C13 C14 1(3) . . . . ?
C7 C1 O1 Sn1 -175.1(9) . . . . ?
C2 C1 O1 Sn1 3.8(15) . . . . ?
O4 Sn1 O1 C1 -83.4(10) . . . . ?
O3 Sn1 O1 C1 -153.9(10) . . . . ?
O2 Sn1 O1 C1 -4.1(9) . . . . ?
